data_8107600
loop_
_publ_author_name
'Lin, Shu-Ting'
'Huang, Shen-Yang'
'Zou, Jing'
'Jiang, Cheng-Jun'

_publ_section_title
;
 The crystal structure of 3-nitrobenzene-1,2-dicarboxylic
 acid--2-ethoxybenzamide (1/1), C17H16N2O8
;
_journal_issue 5
_journal_name_full 'Zeitschrift f\"ur Kristallographie - New Crystal Structures'
_journal_page_first 919
_journal_page_last 921
_journal_paper_doi 10.1515/ncrs-2023-0275
_journal_volume 238
_journal_year 2023
_chemical_formula_moiety 'C9 H11 N O2, C8 H5 N O6'
_chemical_formula_sum 'C17 H16 N2 O8'
_chemical_formula_weight 376.32
_space_group_crystal_system monoclinic
_space_group_IT_number 14
_space_group_name_Hall '-P 2ybc'
_space_group_name_H-M_alt 'P 1 21/c 1'
_atom_sites_solution_hydrogens mixed
_atom_sites_solution_primary dual
_cell_angle_alpha 90
_cell_angle_beta 93.3830(10)
_cell_angle_gamma 90
_cell_formula_units_Z 4
_cell_length_a 7.0825(4)
_cell_length_b 15.6168(9)
_cell_length_c 15.1086(9)
_cell_measurement_reflns_used 9954
_cell_measurement_temperature 170.00
_cell_measurement_theta_max 27.49
_cell_measurement_theta_min 2.61
_cell_volume 1668.19(17)
_computing_cell_refinement 'SAINT V8.40B (?, 2016)'
_computing_data_collection 'Bruker Instrument Service vV6.2.14'
_computing_data_reduction 'SAINT V8.40B (?, 2016)'
_computing_molecular_graphics 'Olex2 1.5 (Dolomanov et al., 2009)'
_computing_publication_material 'Olex2 1.5 (Dolomanov et al., 2009)'
_computing_structure_refinement 'SHELXL 2019/2 (Sheldrick, 2015)'
_computing_structure_solution 'SHELXT 2018/2 (Sheldrick, 2018)'
_diffrn_ambient_temperature 170.15
_diffrn_measured_fraction_theta_full 0.990
_diffrn_measured_fraction_theta_max 0.989
_diffrn_measurement_device_type 'Bruker APEX-II CCD'
_diffrn_measurement_method '\F and \? scans'
_diffrn_radiation_type MoK\a
_diffrn_radiation_wavelength 0.71073
_diffrn_reflns_av_R_equivalents 0.0477
_diffrn_reflns_av_unetI/netI 0.0404
_diffrn_reflns_Laue_measured_fraction_full 0.990
_diffrn_reflns_Laue_measured_fraction_max 0.989
_diffrn_reflns_limit_h_max 9
_diffrn_reflns_limit_h_min -8
_diffrn_reflns_limit_k_max 20
_diffrn_reflns_limit_k_min -20
_diffrn_reflns_limit_l_max 19
_diffrn_reflns_limit_l_min -19
_diffrn_reflns_number 18714
_diffrn_reflns_point_group_measured_fraction_full 0.990
_diffrn_reflns_point_group_measured_fraction_max 0.989
_diffrn_reflns_theta_full 25.242
_diffrn_reflns_theta_max 27.530
_diffrn_reflns_theta_min 2.608
_diffrn_source_current 1.4
_diffrn_source_power 0.07
_diffrn_source_voltage 50.0
_diffrn_standards_number 0
_exptl_absorpt_coefficient_mu 0.121
_exptl_absorpt_correction_T_max 0.7456
_exptl_absorpt_correction_T_min 0.6423
_exptl_absorpt_correction_type multi-scan
_exptl_absorpt_process_details
;
SADABS-2016/2 (Bruker,2016/2) was used for absorption correction.
wR2(int) was 0.1434 before and 0.0758 after correction.
The Ratio of minimum to maximum transmission is 0.8615.
The \l/2 correction factor is Not present.
;
_exptl_crystal_colour colourless
_exptl_crystal_colour_primary colourless
_exptl_crystal_density_diffrn 1.498
_exptl_crystal_description block
_exptl_crystal_F_000 784
_exptl_crystal_size_max 0.48
_exptl_crystal_size_mid 0.28
_exptl_crystal_size_min 0.26
_refine_diff_density_max 0.312
_refine_diff_density_min -0.252
_refine_diff_density_rms 0.062
_refine_ls_extinction_coef .
_refine_ls_extinction_method none
_refine_ls_goodness_of_fit_ref 1.096
_refine_ls_hydrogen_treatment constr
_refine_ls_matrix_type full
_refine_ls_number_parameters 245
_refine_ls_number_reflns 3807
_refine_ls_number_restraints 0
_refine_ls_restrained_S_all 1.096
_refine_ls_R_factor_all 0.0657
_refine_ls_R_factor_gt 0.0543
_refine_ls_shift/su_max 0.000
_refine_ls_shift/su_mean 0.000
_refine_ls_structure_factor_coef Fsqd
_refine_ls_weighting_details 'w=1/[\s^2^(Fo^2^)+(0.0473P)^2^+1.7053P] where P=(Fo^2^+2Fc^2^)/3'
_refine_ls_weighting_scheme calc
_refine_ls_wR_factor_gt 0.1374
_refine_ls_wR_factor_ref 0.1443
_reflns_Friedel_coverage 0.000
_reflns_Friedel_fraction_full .
_reflns_Friedel_fraction_max .
_reflns_number_gt 3160
_reflns_number_total 3807
_reflns_threshold_expression 'I > 2\s(I)'
_cod_data_source_file suppl_j_ncrs-2023-0275_suppl_001.cif
_cod_data_source_block mo
_cod_database_code 8107600
_shelx_space_group_comment
;
The symmetry employed for this shelxl refinement is uniquely defined
by the following loop, which should always be used as a source of
symmetry information in preference to the above space-group names.
They are only intended as comments.
;
_olex2_refinement_description
;
1. Fixed Uiso
 At 1.2 times of:
  All C(H) groups, All C(H,H) groups, All N(H,H) groups
 At 1.5 times of:
  All C(H,H,H) groups, All O(H) groups
2.a Riding coordinates:
 N1(H1A,H1B), O6(H6A), O8(H8)
2.b Secondary CH2 refined with riding coordinates:
 C7(H7A,H7B)
2.c Aromatic/amide H refined with riding coordinates:
 C3(H3), C4(H4), C5(H5), C6(H6), C12(H12), C13(H13), C14(H14)
2.d Idealised Me refined as rotating group:
 C8(H8A,H8B,H8C)
;

loop_
_space_group_symop_operation_xyz
'x, y, z'
'-x, y+1/2, -z+1/2'
'-x, -y, -z'
'x, -y-1/2, z-1/2'

loop_
_atom_site_label
_atom_site_type_symbol
_atom_site_fract_x
_atom_site_fract_y
_atom_site_fract_z
_atom_site_U_iso_or_equiv
_atom_site_adp_type
_atom_site_occupancy
_atom_site_site_symmetry_order
_atom_site_calc_flag
_atom_site_refinement_flags_posn
_atom_site_refinement_flags_adp
_atom_site_refinement_flags_occupancy
_atom_site_disorder_assembly
_atom_site_disorder_group
O1 O 0.1664(2) 0.60831(10) 0.66641(10) 0.0301(4) Uani 1 1 d . . . . .
O2 O 0.2041(2) 0.62660(9) 0.94128(10) 0.0299(4) Uani 1 1 d . . . . .
N1 N 0.2103(3) 0.53700(12) 0.82582(12) 0.0299(4) Uani 1 1 d . . . . .
H1A H 0.245643 0.494218 0.860962 0.036 Uiso 1 1 d R U . . .
H1B H 0.193463 0.528598 0.768312 0.036 Uiso 1 1 d R U . . .
C1 C 0.1301(3) 0.68500(13) 0.70530(14) 0.0245(4) Uani 1 1 d . . . . .
C2 C 0.1352(3) 0.68771(13) 0.79897(14) 0.0243(4) Uani 1 1 d . . . . .
C3 C 0.0930(3) 0.76490(14) 0.83985(15) 0.0276(4) Uani 1 1 d . . . . .
H3 H 0.092788 0.767164 0.902679 0.033 Uiso 1 1 calc R U . . .
C4 C 0.0515(3) 0.83813(14) 0.79123(16) 0.0322(5) Uani 1 1 d . . . . .
H4 H 0.023675 0.890193 0.820270 0.039 Uiso 1 1 calc R U . . .
C5 C 0.0510(3) 0.83469(14) 0.69956(16) 0.0321(5) Uani 1 1 d . . . . .
H5 H 0.024462 0.885053 0.665819 0.039 Uiso 1 1 calc R U . . .
C6 C 0.0886(3) 0.75906(14) 0.65654(15) 0.0290(5) Uani 1 1 d . . . . .
H6 H 0.086150 0.757555 0.593623 0.035 Uiso 1 1 calc R U . . .
C7 C 0.1765(3) 0.60590(14) 0.57092(14) 0.0304(5) Uani 1 1 d . . . . .
H7A H 0.268124 0.648925 0.551637 0.036 Uiso 1 1 calc R U . . .
H7B H 0.051023 0.618634 0.541472 0.036 Uiso 1 1 calc R U . . .
C8 C 0.2390(4) 0.51727(16) 0.54715(16) 0.0383(6) Uani 1 1 d . . . . .
H8A H 0.148729 0.475257 0.567804 0.057 Uiso 1 1 calc R U . . .
H8B H 0.364604 0.506027 0.575499 0.057 Uiso 1 1 calc R U . . .
H8C H 0.244518 0.512758 0.482661 0.057 Uiso 1 1 calc R U . . .
C17 C 0.1850(3) 0.61423(13) 0.85870(13) 0.0239(4) Uani 1 1 d . . . . .
O3 O 0.5794(3) 0.60686(12) 0.25502(13) 0.0505(5) Uani 1 1 d . . . . .
O4 O 0.4651(2) 0.63373(10) 0.38157(11) 0.0367(4) Uani 1 1 d . . . . .
O5 O 0.7498(2) 0.71289(11) 0.50604(10) 0.0359(4) Uani 1 1 d . . . . .
O6 O 0.4659(2) 0.76899(10) 0.51791(9) 0.0288(3) Uani 1 1 d . . . . .
H6A H 0.378764 0.786120 0.482051 0.043 Uiso 1 1 d R U . . .
O7 O 0.7129(3) 0.91351(11) 0.52629(10) 0.0437(5) Uani 1 1 d . . . . .
O8 O 0.7643(3) 1.01652(11) 0.42930(11) 0.0489(5) Uani 1 1 d . . . . .
H8 H 0.743629 1.049295 0.471773 0.073 Uiso 1 1 d R U . . .
N2 N 0.5450(3) 0.65582(12) 0.31529(13) 0.0309(4) Uani 1 1 d . . . . .
C9 C 0.6002(3) 0.74615(14) 0.30746(14) 0.0254(4) Uani 1 1 d . . . . .
C10 C 0.6291(3) 0.79590(13) 0.38380(13) 0.0228(4) Uani 1 1 d . . . . .
C11 C 0.6775(3) 0.88201(13) 0.37162(13) 0.0233(4) Uani 1 1 d . . . . .
C12 C 0.6908(3) 0.91495(15) 0.28633(14) 0.0282(5) Uani 1 1 d . . . . .
H12 H 0.720828 0.973686 0.278758 0.034 Uiso 1 1 calc R U . . .
C13 C 0.6607(3) 0.86286(16) 0.21256(14) 0.0318(5) Uani 1 1 d . . . . .
H13 H 0.670191 0.885978 0.154833 0.038 Uiso 1 1 calc R U . . .
C14 C 0.6172(3) 0.77783(16) 0.22282(14) 0.0308(5) Uani 1 1 d . . . . .
H14 H 0.599108 0.741435 0.172653 0.037 Uiso 1 1 calc R U . . .
C15 C 0.6218(3) 0.75584(13) 0.47516(13) 0.0254(4) Uani 1 1 d . . . . .
C16 C 0.7187(3) 0.93834(14) 0.45070(14) 0.0267(4) Uani 1 1 d . . . . .

loop_
_atom_site_aniso_label
_atom_site_aniso_U_11
_atom_site_aniso_U_22
_atom_site_aniso_U_33
_atom_site_aniso_U_23
_atom_site_aniso_U_13
_atom_site_aniso_U_12
O1 0.0428(9) 0.0245(8) 0.0227(7) 0.0019(6) 0.0003(6) 0.0004(6)
O2 0.0416(9) 0.0254(8) 0.0228(7) 0.0015(6) 0.0026(6) -0.0027(6)
N1 0.0416(11) 0.0233(9) 0.0245(9) 0.0013(7) -0.0017(8) 0.0002(8)
C1 0.0202(9) 0.0254(10) 0.0277(10) 0.0009(8) 0.0005(8) -0.0044(8)
C2 0.0211(9) 0.0241(10) 0.0277(10) 0.0022(8) 0.0005(8) -0.0039(8)
C3 0.0252(10) 0.0263(11) 0.0314(11) 0.0001(9) 0.0018(8) -0.0011(8)
C4 0.0311(11) 0.0238(11) 0.0417(13) -0.0001(9) 0.0030(10) 0.0034(9)
C5 0.0291(11) 0.0259(11) 0.0413(13) 0.0097(9) 0.0019(9) 0.0030(9)
C6 0.0271(11) 0.0303(11) 0.0296(11) 0.0060(9) 0.0005(9) -0.0003(9)
C7 0.0376(12) 0.0314(11) 0.0221(10) 0.0015(8) 0.0009(9) -0.0015(9)
C8 0.0505(15) 0.0349(13) 0.0297(12) -0.0009(10) 0.0048(10) 0.0015(11)
C17 0.0223(10) 0.0239(10) 0.0255(10) 0.0016(8) 0.0017(8) -0.0037(8)
O3 0.0649(13) 0.0401(10) 0.0472(11) -0.0220(9) 0.0089(9) -0.0039(9)
O4 0.0423(10) 0.0298(8) 0.0381(9) 0.0003(7) 0.0018(8) -0.0015(7)
O5 0.0382(9) 0.0388(9) 0.0295(8) 0.0058(7) -0.0069(7) 0.0073(7)
O6 0.0331(8) 0.0314(8) 0.0220(7) 0.0040(6) 0.0019(6) -0.0011(6)
O7 0.0759(13) 0.0330(9) 0.0219(8) -0.0015(7) 0.0001(8) -0.0165(9)
O8 0.0945(16) 0.0252(9) 0.0286(9) -0.0038(7) 0.0178(9) -0.0095(9)
N2 0.0289(9) 0.0307(10) 0.0323(10) -0.0083(8) -0.0050(8) 0.0027(8)
C9 0.0214(9) 0.0293(11) 0.0252(10) -0.0041(8) -0.0014(8) 0.0030(8)
C10 0.0210(9) 0.0265(10) 0.0209(9) -0.0008(8) 0.0005(7) 0.0028(8)
C11 0.0234(10) 0.0254(10) 0.0212(9) -0.0005(8) 0.0023(8) 0.0032(8)
C12 0.0283(11) 0.0300(11) 0.0268(10) 0.0046(9) 0.0051(8) 0.0046(9)
C13 0.0293(11) 0.0473(14) 0.0190(10) 0.0032(9) 0.0031(8) 0.0061(10)
C14 0.0267(11) 0.0456(13) 0.0199(10) -0.0073(9) -0.0015(8) 0.0058(9)
C15 0.0297(11) 0.0238(10) 0.0222(10) 0.0005(8) -0.0019(8) -0.0018(8)
C16 0.0303(11) 0.0256(10) 0.0247(10) -0.0014(8) 0.0062(8) -0.0014(8)

loop_
_atom_type_symbol
_atom_type_description
_atom_type_scat_dispersion_real
_atom_type_scat_dispersion_imag
_atom_type_scat_source
C C 0.0033 0.0016 'International Tables Vol C Tables 4.2.6.8 and 6.1.1.4'
H H 0.0000 0.0000 'International Tables Vol C Tables 4.2.6.8 and 6.1.1.4'
N N 0.0061 0.0033 'International Tables Vol C Tables 4.2.6.8 and 6.1.1.4'
O O 0.0106 0.0060 'International Tables Vol C Tables 4.2.6.8 and 6.1.1.4'

loop_
_geom_angle_atom_site_label_1
_geom_angle_atom_site_label_2
_geom_angle_atom_site_label_3
_geom_angle
_geom_angle_site_symmetry_1
_geom_angle_site_symmetry_3
C1 O1 C7 118.22(16) . .
H1A N1 H1B 120.0 . .
C17 N1 H1A 120.4 . .
C17 N1 H1B 119.6 . .
O1 C1 C2 117.57(18) . .
O1 C1 C6 122.67(19) . .
C6 C1 C2 119.8(2) . .
C1 C2 C17 125.06(19) . .
C3 C2 C1 118.40(19) . .
C3 C2 C17 116.54(19) . .
C2 C3 H3 119.2 . .
C4 C3 C2 121.6(2) . .
C4 C3 H3 119.2 . .
C3 C4 H4 120.4 . .
C3 C4 C5 119.2(2) . .
C5 C4 H4 120.4 . .
C4 C5 H5 119.5 . .
C6 C5 C4 120.9(2) . .
C6 C5 H5 119.5 . .
C1 C6 H6 120.0 . .
C5 C6 C1 120.1(2) . .
C5 C6 H6 120.0 . .
O1 C7 H7A 110.3 . .
O1 C7 H7B 110.3 . .
O1 C7 C8 107.11(18) . .
H7A C7 H7B 108.5 . .
C8 C7 H7A 110.3 . .
C8 C7 H7B 110.3 . .
C7 C8 H8A 109.5 . .
C7 C8 H8B 109.5 . .
C7 C8 H8C 109.5 . .
H8A C8 H8B 109.5 . .
H8A C8 H8C 109.5 . .
H8B C8 H8C 109.5 . .
O2 C17 N1 120.18(19) . .
O2 C17 C2 119.27(18) . .
N1 C17 C2 120.55(18) . .
C15 O6 H6A 109.6 . .
C16 O8 H8 108.9 . .
O3 N2 O4 123.5(2) . .
O3 N2 C9 118.3(2) . .
O4 N2 C9 118.20(17) . .
C10 C9 N2 119.63(19) . .
C14 C9 N2 117.10(19) . .
C14 C9 C10 123.3(2) . .
C9 C10 C11 116.77(19) . .
C9 C10 C15 120.69(19) . .
C11 C10 C15 122.40(18) . .
C10 C11 C16 119.73(18) . .
C12 C11 C10 120.32(19) . .
C12 C11 C16 119.94(19) . .
C11 C12 H12 119.7 . .
C13 C12 C11 120.7(2) . .
C13 C12 H12 119.7 . .
C12 C13 H13 120.0 . .
C14 C13 C12 120.1(2) . .
C14 C13 H13 120.0 . .
C9 C14 H14 120.6 . .
C13 C14 C9 118.8(2) . .
C13 C14 H14 120.6 . .
O5 C15 O6 121.89(19) . .
O5 C15 C10 121.2(2) . .
O6 C15 C10 116.91(17) . .
O7 C16 O8 123.7(2) . .
O7 C16 C11 123.3(2) . .
O8 C16 C11 112.96(18) . .

loop_
_geom_bond_atom_site_label_1
_geom_bond_atom_site_label_2
_geom_bond_distance
_geom_bond_site_symmetry_2
O1 C1 1.365(3) .
O1 C7 1.449(2) .
O2 C17 1.262(2) .
N1 H1A 0.8804 .
N1 H1B 0.8799 .
N1 C17 1.321(3) .
C1 C2 1.414(3) .
C1 C6 1.393(3) .
C2 C3 1.395(3) .
C2 C17 1.489(3) .
C3 H3 0.9500 .
C3 C4 1.381(3) .
C4 H4 0.9500 .
C4 C5 1.386(3) .
C5 H5 0.9500 .
C5 C6 1.382(3) .
C6 H6 0.9500 .
C7 H7A 0.9900 .
C7 H7B 0.9900 .
C7 C8 1.503(3) .
C8 H8A 0.9800 .
C8 H8B 0.9800 .
C8 H8C 0.9800 .
O3 N2 1.224(2) .
O4 N2 1.228(3) .
O5 C15 1.200(3) .
O6 H6A 0.8406 .
O6 C15 1.327(3) .
O7 C16 1.209(3) .
O8 H8 0.8404 .
O8 C16 1.308(3) .
N2 C9 1.470(3) .
C9 C10 1.396(3) .
C9 C14 1.383(3) .
C10 C11 1.402(3) .
C10 C15 1.519(3) .
C11 C12 1.396(3) .
C11 C16 1.498(3) .
C12 H12 0.9500 .
C12 C13 1.386(3) .
C13 H13 0.9500 .
C13 C14 1.374(3) .
C14 H14 0.9500 .

loop_
_geom_hbond_atom_site_label_D
_geom_hbond_atom_site_label_H
_geom_hbond_atom_site_label_A
_geom_hbond_distance_DH
_geom_hbond_distance_HA
_geom_hbond_distance_DA
_geom_hbond_angle_DHA
_geom_hbond_site_symmetry_A
_geom_hbond_publ_flag
N1 H1B O1 0.88 1.98 2.655(2) 132.5 . yes
O6 H6A O2 0.84 1.92 2.680(2) 150.3 4_575 yes
O8 H8 O2 0.84 1.81 2.603(2) 157.7 2_656 yes

loop_
_geom_torsion_atom_site_label_1
_geom_torsion_atom_site_label_2
_geom_torsion_atom_site_label_3
_geom_torsion_atom_site_label_4
_geom_torsion
_geom_torsion_site_symmetry_1
_geom_torsion_site_symmetry_2
_geom_torsion_site_symmetry_3
_geom_torsion_site_symmetry_4
O1 C1 C2 C3 -178.15(18) . . . .
O1 C1 C2 C17 2.7(3) . . . .
O1 C1 C6 C5 179.3(2) . . . .
C1 O1 C7 C8 173.75(18) . . . .
C1 C2 C3 C4 -1.6(3) . . . .
C1 C2 C17 O2 172.59(19) . . . .
C1 C2 C17 N1 -7.0(3) . . . .
C2 C1 C6 C5 -0.5(3) . . . .
C2 C3 C4 C5 0.3(3) . . . .
C3 C2 C17 O2 -6.5(3) . . . .
C3 C2 C17 N1 173.89(19) . . . .
C3 C4 C5 C6 0.9(3) . . . .
C4 C5 C6 C1 -0.8(3) . . . .
C6 C1 C2 C3 1.7(3) . . . .
C6 C1 C2 C17 -177.45(19) . . . .
C7 O1 C1 C2 -175.25(18) . . . .
C7 O1 C1 C6 4.9(3) . . . .
C17 C2 C3 C4 177.63(19) . . . .
O3 N2 C9 C10 -156.5(2) . . . .
O3 N2 C9 C14 24.8(3) . . . .
O4 N2 C9 C10 24.2(3) . . . .
O4 N2 C9 C14 -154.6(2) . . . .
N2 C9 C10 C11 -178.62(18) . . . .
N2 C9 C10 C15 5.6(3) . . . .
N2 C9 C14 C13 177.26(19) . . . .
C9 C10 C11 C12 1.4(3) . . . .
C9 C10 C11 C16 -177.42(18) . . . .
C9 C10 C15 O5 75.6(3) . . . .
C9 C10 C15 O6 -102.9(2) . . . .
C10 C9 C14 C13 -1.4(3) . . . .
C10 C11 C12 C13 -1.4(3) . . . .
C10 C11 C16 O7 0.1(3) . . . .
C10 C11 C16 O8 179.1(2) . . . .
C11 C10 C15 O5 -100.0(3) . . . .
C11 C10 C15 O6 81.6(2) . . . .
C11 C12 C13 C14 0.0(3) . . . .
C12 C11 C16 O7 -178.7(2) . . . .
C12 C11 C16 O8 0.3(3) . . . .
C12 C13 C14 C9 1.4(3) . . . .
C14 C9 C10 C11 0.1(3) . . . .
C14 C9 C10 C15 -175.71(19) . . . .
C15 C10 C11 C12 177.05(19) . . . .
C15 C10 C11 C16 -1.7(3) . . . .
C16 C11 C12 C13 177.36(19) . . . .
